data_7233919
loop_
_publ_author_name
'Hajiashrafi, Taraneh'
'Salehi, Shiva'
'Kubicki, Maciej'
'Bauz\'a, Antonio'
'Frontera, Antonio'
'Flanagan, Keith J.'
'Senge, Mathias O.'

_publ_section_title
;
 Solid-state supramolecular architectures of a series of Hg(ii) halide
 coordination compounds based on hydroxyl-substituted Schiff base ligands
;
_journal_issue 41
_journal_name_full CrystEngComm
_journal_page_first 6301
_journal_paper_doi 10.1039/C9CE01078E
_journal_volume 21
_journal_year 2019
_chemical_formula_moiety 'C24 H20 Br2 Hg N4 O2, 2(C H4 O)'
_chemical_formula_sum 'C26 H28 Br2 Hg N4 O4'
_chemical_formula_weight 820.93
_space_group_crystal_system orthorhombic
_space_group_IT_number 32
_space_group_name_Hall 'P 2 -2ab'
_space_group_name_H-M_alt 'P b a 2'
_symmetry_space_group_name_Hall 'P 2 -2ab'
_symmetry_space_group_name_H-M 'P b a 2'
_atom_sites_solution_hydrogens geom
_audit_creation_method SHELXL-2014/7
_audit_update_record
;
2019-07-08 deposited with the CCDC.    2019-09-09 downloaded from the CCDC.
;
_cell_angle_alpha 90
_cell_angle_beta 90
_cell_angle_gamma 90
_cell_formula_units_Z 2
_cell_length_a 8.9772(4)
_cell_length_b 31.7959(11)
_cell_length_c 4.7115(2)
_cell_measurement_reflns_used 871
_cell_measurement_temperature 130(1)
_cell_measurement_theta_max 26.4554
_cell_measurement_theta_min 3.1970
_cell_volume 1344.84(9)
_computing_cell_refinement 'CrysAlis Pro (Agilent Technologies (2011))'
_computing_data_collection 'CrysAlis Pro (Agilent Technologies (2011))'
_computing_data_reduction 'CrysAlis Pro (Agilent Technologies (2011))'
_computing_molecular_graphics 'Mercury (MacRae et al., 2009)'
_computing_publication_material 'SHELXL-2013 (Sheldrick, 2013)'
_computing_structure_refinement 'SHELXL-2013 (Sheldrick, 2013)'
_computing_structure_solution 'SIR92 (Altomare et al., 1993)'
_diffrn_ambient_environment N~2~
_diffrn_ambient_temperature 130(1)
_diffrn_detector 'CCD plate'
_diffrn_detector_area_resol_mean 16.2413
_diffrn_detector_type Eos
_diffrn_measured_fraction_theta_full 0.995
_diffrn_measured_fraction_theta_max 0.938
_diffrn_measurement_device 'four-circle diffractometer'
_diffrn_measurement_device_type 'Xcalibur, Eos'
_diffrn_measurement_method \w-scan
_diffrn_radiation_monochromator graphite
_diffrn_radiation_probe x-ray
_diffrn_radiation_type 'Mo K\a'
_diffrn_radiation_wavelength 0.71073
_diffrn_reflns_av_R_equivalents 0.0252
_diffrn_reflns_av_unetI/netI 0.0376
_diffrn_reflns_Laue_measured_fraction_full 0.995
_diffrn_reflns_Laue_measured_fraction_max 0.938
_diffrn_reflns_limit_h_max 11
_diffrn_reflns_limit_h_min -10
_diffrn_reflns_limit_k_max 39
_diffrn_reflns_limit_k_min -27
_diffrn_reflns_limit_l_max 5
_diffrn_reflns_limit_l_min -5
_diffrn_reflns_number 2899
_diffrn_reflns_point_group_measured_fraction_full 0.728
_diffrn_reflns_point_group_measured_fraction_max 0.674
_diffrn_reflns_theta_full 25.000
_diffrn_reflns_theta_max 26.513
_diffrn_reflns_theta_min 3.423
_diffrn_source 'fine-focus sealed X-ray tube'
_diffrn_source_type 'Enhance (Mo) X-ray Source'
_exptl_absorpt_coefficient_mu 8.733
_exptl_absorpt_correction_T_max 1.00000
_exptl_absorpt_correction_T_min 0.20267
_exptl_absorpt_correction_type multi-scan
_exptl_absorpt_process_details
;
CrysAlisPro, Agilent Technologies,
Version 1.171.36.21t (release 14-08-2012 CrysAlis171 .NET)
(compiled Aug 14 2012,18:12:40)
Empirical absorption correction using spherical harmonics,
 implemented in SCALE3 ABSPACK scaling algorithm.
;
_exptl_crystal_colour red
_exptl_crystal_density_diffrn 2.027
_exptl_crystal_description needle
_exptl_crystal_F_000 788
_exptl_crystal_size_max 0.45
_exptl_crystal_size_mid 0.05
_exptl_crystal_size_min 0.05
_refine_diff_density_max 1.642
_refine_diff_density_min -1.658
_refine_diff_density_rms 0.212
_refine_ls_abs_structure_details
;
 Classical Flack method preferred over Parsons because s.u. lower.
;
_refine_ls_abs_structure_Flack 0.02(2)
_refine_ls_extinction_method none
_refine_ls_goodness_of_fit_ref 1.077
_refine_ls_hydrogen_treatment constr
_refine_ls_matrix_type full
_refine_ls_number_parameters 171
_refine_ls_number_reflns 1878
_refine_ls_number_restraints 1
_refine_ls_restrained_S_all 1.077
_refine_ls_R_factor_all 0.0432
_refine_ls_R_factor_gt 0.0383
_refine_ls_shift/su_max 0.000
_refine_ls_shift/su_mean 0.000
_refine_ls_structure_factor_coef Fsqd
_refine_ls_weighting_details 'w=1/[\s^2^(Fo^2^)+(0.0685P)^2^+1.0508P] where P=(Fo^2^+2Fc^2^)/3'
_refine_ls_weighting_scheme calc
_refine_ls_wR_factor_gt 0.0970
_refine_ls_wR_factor_ref 0.1011
_reflns_Friedel_coverage 0.275
_reflns_Friedel_fraction_full 0.379
_reflns_Friedel_fraction_max 0.333
_reflns_number_gt 1754
_reflns_number_total 1878
_reflns_threshold_expression 'I > 2\s(I)'
_cod_data_source_file c9ce01078e2.cif
_cod_data_source_block 5
_cod_depositor_comments 'Adding full bibliography for 7233916--7233920.cif.'
_cod_database_code 7233919
_shelx_shelxl_version_number 2014/7
_shelx_space_group_comment
;
The symmetry employed for this shelxl refinement is uniquely defined
by the following loop, which should always be used as a source of
symmetry information in preference to the above space-group names.
They are only intended as comments.
;

loop_
_space_group_symop_operation_xyz
'x, y, z'
'-x, -y, z'
'x+1/2, -y+1/2, z'
'-x+1/2, y+1/2, z'

loop_
_atom_site_label
_atom_site_type_symbol
_atom_site_fract_x
_atom_site_fract_y
_atom_site_fract_z
_atom_site_U_iso_or_equiv
_atom_site_adp_type
_atom_site_occupancy
_atom_site_site_symmetry_order
_atom_site_calc_flag
_atom_site_refinement_flags_posn
_atom_site_refinement_flags_adp
_atom_site_refinement_flags_occupancy
Hg1A Hg 0.0000 0.5000 -0.3783(3) 0.01882(19) Uani 1 2 d S T P
Br1A Br -0.19239(11) 0.55377(3) -0.5151(3) 0.0248(3) Uani 1 1 d . . .
N1A N 0.1582(9) 0.5413(3) -0.0787(19) 0.016(2) Uani 1 1 d . . .
C2A C 0.1069(11) 0.5770(3) 0.038(3) 0.018(2) Uani 1 1 d . . .
H2A H 0.0115 0.5866 -0.0200 0.022 Uiso 1 1 calc R U .
C3A C 0.1829(12) 0.6003(3) 0.234(2) 0.018(2) Uani 1 1 d . . .
H3A H 0.1396 0.6247 0.3154 0.022 Uiso 1 1 calc R U .
C4A C 0.3263(12) 0.5872(3) 0.312(2) 0.015(2) Uani 1 1 d . . .
C5A C 0.3814(13) 0.5512(3) 0.184(2) 0.021(3) Uani 1 1 d . . .
H5A H 0.4789 0.5415 0.2281 0.026 Uiso 1 1 calc R U .
C6A C 0.2938(11) 0.5291(3) -0.008(3) 0.022(2) Uani 1 1 d . . .
H6A H 0.3329 0.5043 -0.0913 0.027 Uiso 1 1 calc R U .
C7A C 0.4183(12) 0.6099(3) 0.521(3) 0.020(2) Uani 1 1 d . . .
H7A H 0.5163 0.6001 0.5573 0.024 Uiso 1 1 calc R U .
N8A N 0.3726(10) 0.6421(2) 0.656(2) 0.0152(18) Uani 1 1 d . . .
C9A C 0.4637(12) 0.6624(4) 0.862(2) 0.015(2) Uani 1 1 d . . .
C10A C 0.5992(11) 0.6463(3) 0.965(3) 0.020(2) Uani 1 1 d . . .
H10A H 0.6358 0.6201 0.8985 0.024 Uiso 1 1 calc R U .
C11A C 0.6794(11) 0.6691(3) 1.166(2) 0.019(2) Uani 1 1 d . . .
H11A H 0.7721 0.6583 1.2305 0.023 Uiso 1 1 calc R U .
C12A C 0.6287(11) 0.7067(3) 1.273(2) 0.014(2) Uani 1 1 d . . .
C13A C 0.4908(11) 0.7223(4) 1.176(3) 0.018(3) Uani 1 1 d . . .
H13A H 0.4523 0.7480 1.2487 0.022 Uiso 1 1 calc R U .
C14A C 0.4119(11) 0.6997(3) 0.973(3) 0.018(2) Uani 1 1 d . . .
H14A H 0.3191 0.7104 0.9080 0.021 Uiso 1 1 calc R U .
O15A O 0.7108(8) 0.7271(2) 1.466(2) 0.0259(18) Uani 1 1 d . . .
H15A H 0.6724 0.7507 1.4995 0.039 Uiso 1 1 calc R U .
O1B O 0.1174(8) 0.6928(2) 0.5478(16) 0.026(2) Uani 1 1 d . . .
H1B H 0.1989 0.6814 0.5892 0.039 Uiso 1 1 calc R U .
C1B C 0.0074(12) 0.6813(4) 0.753(4) 0.028(3) Uani 1 1 d . . .
H1B3 H 0.0527 0.6807 0.9426 0.042 Uiso 1 1 calc R U .
H1B2 H -0.0321 0.6534 0.7078 0.042 Uiso 1 1 calc R U .
H1B1 H -0.0739 0.7019 0.7508 0.042 Uiso 1 1 calc R U .

loop_
_atom_site_aniso_label
_atom_site_aniso_U_11
_atom_site_aniso_U_22
_atom_site_aniso_U_33
_atom_site_aniso_U_23
_atom_site_aniso_U_13
_atom_site_aniso_U_12
Hg1A 0.0155(3) 0.0166(3) 0.0244(3) 0.000 0.000 -0.0008(2)
Br1A 0.0193(5) 0.0228(5) 0.0323(5) 0.0048(6) -0.0041(6) 0.0031(4)
N1A 0.010(4) 0.014(4) 0.024(5) 0.000(4) 0.006(4) -0.003(3)
C2A 0.010(5) 0.020(5) 0.025(7) -0.002(5) -0.007(4) -0.002(4)
C3A 0.016(5) 0.018(5) 0.022(5) -0.002(5) 0.003(5) 0.001(4)
C4A 0.016(5) 0.012(4) 0.015(5) 0.002(4) 0.000(4) -0.005(4)
C5A 0.019(5) 0.021(5) 0.023(7) -0.005(5) -0.008(4) -0.001(5)
C6A 0.018(5) 0.018(4) 0.032(5) 0.002(7) -0.001(6) -0.002(4)
C7A 0.017(5) 0.024(5) 0.018(5) 0.005(6) 0.003(5) 0.001(4)
N8A 0.018(4) 0.017(4) 0.011(4) -0.003(4) 0.002(4) -0.003(3)
C9A 0.013(5) 0.017(5) 0.016(5) -0.003(5) -0.002(4) -0.006(4)
C10A 0.019(5) 0.019(5) 0.023(6) -0.002(6) 0.005(6) 0.002(4)
C11A 0.009(5) 0.023(5) 0.026(6) 0.002(5) -0.006(5) 0.003(4)
C12A 0.012(5) 0.016(5) 0.014(5) 0.007(5) -0.002(4) -0.006(4)
C13A 0.017(5) 0.021(5) 0.017(10) -0.004(5) 0.009(4) 0.001(4)
C14A 0.010(4) 0.020(5) 0.023(5) 0.004(6) -0.007(5) 0.001(4)
O15A 0.020(4) 0.025(4) 0.032(5) -0.010(5) -0.011(4) -0.001(3)
O1B 0.026(4) 0.023(4) 0.029(5) 0.003(3) -0.004(4) 0.004(3)
C1B 0.026(7) 0.026(6) 0.031(6) -0.001(7) -0.005(5) 0.007(5)

loop_
_atom_type_symbol
_atom_type_description
_atom_type_scat_dispersion_real
_atom_type_scat_dispersion_imag
_atom_type_scat_source
C C 0.0033 0.0016 'International Tables Vol C Tables 4.2.6.8 and 6.1.1.4'
H H 0.0000 0.0000 'International Tables Vol C Tables 4.2.6.8 and 6.1.1.4'
N N 0.0061 0.0033 'International Tables Vol C Tables 4.2.6.8 and 6.1.1.4'
O O 0.0106 0.0060 'International Tables Vol C Tables 4.2.6.8 and 6.1.1.4'
Br Br -0.2901 2.4595 'International Tables Vol C Tables 4.2.6.8 and 6.1.1.4'
Hg Hg -2.3894 9.2266 'International Tables Vol C Tables 4.2.6.8 and 6.1.1.4'

loop_
_geom_angle_atom_site_label_1
_geom_angle_atom_site_label_2
_geom_angle_atom_site_label_3
_geom_angle
_geom_angle_site_symmetry_1
_geom_angle_site_symmetry_3
N1A Hg1A N1A 107.8(4) 2_565 .
N1A Hg1A Br1A 100.7(2) 2_565 2_565
N1A Hg1A Br1A 96.7(2) . 2_565
N1A Hg1A Br1A 96.7(2) 2_565 .
N1A Hg1A Br1A 100.7(2) . .
Br1A Hg1A Br1A 150.29(8) 2_565 .
C6A N1A C2A 117.5(9) . .
C6A N1A Hg1A 122.3(8) . .
C2A N1A Hg1A 120.1(6) . .
N1A C2A C3A 124.3(9) . .
N1A C2A H2A 117.8 . .
C3A C2A H2A 117.8 . .
C2A C3A C4A 118.3(10) . .
C2A C3A H3A 120.8 . .
C4A C3A H3A 120.8 . .
C5A C4A C3A 117.3(10) . .
C5A C4A C7A 119.7(10) . .
C3A C4A C7A 123.0(10) . .
C4A C5A C6A 119.9(10) . .
C4A C5A H5A 120.1 . .
C6A C5A H5A 120.1 . .
N1A C6A C5A 122.6(11) . .
N1A C6A H6A 118.7 . .
C5A C6A H6A 118.7 . .
N8A C7A C4A 123.1(10) . .
N8A C7A H7A 118.4 . .
C4A C7A H7A 118.4 . .
C7A N8A C9A 121.3(9) . .
C14A C9A C10A 118.2(10) . .
C14A C9A N8A 117.1(10) . .
C10A C9A N8A 124.7(10) . .
C11A C10A C9A 119.7(9) . .
C11A C10A H10A 120.1 . .
C9A C10A H10A 120.1 . .
C12A C11A C10A 122.0(9) . .
C12A C11A H11A 119.0 . .
C10A C11A H11A 119.0 . .
O15A C12A C11A 119.3(9) . .
O15A C12A C13A 122.2(10) . .
C11A C12A C13A 118.5(10) . .
C14A C13A C12A 119.2(10) . .
C14A C13A H13A 120.4 . .
C12A C13A H13A 120.4 . .
C9A C14A C13A 122.3(9) . .
C9A C14A H14A 118.8 . .
C13A C14A H14A 118.8 . .
C12A O15A H15A 109.5 . .
C1B O1B H1B 109.5 . .
O1B C1B H1B3 109.5 . .
O1B C1B H1B2 109.5 . .
H1B3 C1B H1B2 109.5 . .
O1B C1B H1B1 109.5 . .
H1B3 C1B H1B1 109.5 . .
H1B2 C1B H1B1 109.5 . .

loop_
_geom_bond_atom_site_label_1
_geom_bond_atom_site_label_2
_geom_bond_distance
_geom_bond_site_symmetry_2
Hg1A N1A 2.395(9) 2_565
Hg1A N1A 2.395(9) .
Hg1A Br1A 2.5143(10) 2_565
Hg1A Br1A 2.5143(10) .
N1A C6A 1.321(13) .
N1A C2A 1.339(13) .
C2A C3A 1.369(15) .
C2A H2A 0.9500 .
C3A C4A 1.402(15) .
C3A H3A 0.9500 .
C4A C5A 1.387(15) .
C4A C7A 1.475(15) .
C5A C6A 1.389(16) .
C5A H5A 0.9500 .
C6A H6A 0.9500 .
C7A N8A 1.269(14) .
C7A H7A 0.9500 .
N8A C9A 1.424(14) .
C9A C14A 1.379(15) .
C9A C10A 1.407(15) .
C10A C11A 1.390(16) .
C10A H10A 0.9500 .
C11A C12A 1.377(15) .
C11A H11A 0.9500 .
C12A O15A 1.339(13) .
C12A C13A 1.411(15) .
C13A C14A 1.392(16) .
C13A H13A 0.9500 .
C14A H14A 0.9500 .
O15A H15A 0.8400 .
O1B C1B 1.432(16) .
O1B H1B 0.8400 .
C1B H1B3 0.9800 .
C1B H1B2 0.9800 .
C1B H1B1 0.9800 .

loop_
_geom_hbond_atom_site_label_D
_geom_hbond_atom_site_label_H
_geom_hbond_atom_site_label_A
_geom_hbond_distance_DH
_geom_hbond_distance_HA
_geom_hbond_distance_DA
_geom_hbond_angle_DHA
_geom_hbond_site_symmetry_A
C3A H3A O1B 0.95 2.43 3.345(13) 160.5 .
C13A H13A O15A 0.95 2.53 3.282(13) 136.7 3_465
C14A H14A O1B 0.95 2.54 3.323(13) 139.4 .
O15A H15A O1B 0.84 1.88 2.707(10) 170.1 3_566
O1B H1B N8A 0.84 2.02 2.849(11) 167.0 .
C1B H1B1 O15A 0.98 2.48 3.322(14) 143.2 1_454

loop_
_geom_torsion_atom_site_label_1
_geom_torsion_atom_site_label_2
_geom_torsion_atom_site_label_3
_geom_torsion_atom_site_label_4
_geom_torsion
C6A N1A C2A C3A -3.1(17)
Hg1A N1A C2A C3A 172.9(9)
N1A C2A C3A C4A 2.6(17)
C2A C3A C4A C5A -0.2(15)
C2A C3A C4A C7A -180.0(10)
C3A C4A C5A C6A -1.3(16)
C7A C4A C5A C6A 178.4(11)
C2A N1A C6A C5A 1.4(18)
Hg1A N1A C6A C5A -174.5(9)
C4A C5A C6A N1A 0.8(19)
C5A C4A C7A N8A -176.8(10)
C3A C4A C7A N8A 2.9(17)
C4A C7A N8A C9A 178.2(10)
C7A N8A C9A C14A 172.7(11)
C7A N8A C9A C10A -9.4(17)
C14A C9A C10A C11A -2.5(17)
N8A C9A C10A C11A 179.6(10)
C9A C10A C11A C12A 1.7(17)
C10A C11A C12A O15A 179.9(11)
C10A C11A C12A C13A 0.1(17)
O15A C12A C13A C14A 179.2(10)
C11A C12A C13A C14A -0.9(17)
C10A C9A C14A C13A 1.7(18)
N8A C9A C14A C13A 179.8(10)
C12A C13A C14A C9A 0.0(18)
